data_7111688
loop_
_publ_author_name
'Maynard, Branson A.'
'Sykora, Richard E.'
'Mague, Joel T.'
'Gorden, Anne E. V.'

_publ_section_title
;
 Actinide tetracyanoplatinates: synthesis and structural characterization
 with uncharacteristic Th--NC coordination and thorium fluorescence
;
_journal_issue 27
_journal_name_full 'Chemical Communications'
_journal_page_first 4944
_journal_page_last 4946
_journal_paper_doi 10.1039/c0cc00343c
_journal_volume 46
_journal_year 2010
_chemical_formula_moiety
;
4(C8 N8 O5 Pt2 U2), N2 O6, 2(O), 8(O0.13), 6(K)
;
_chemical_formula_sum 'C16 H5 K3 N17 O14.5 Pt4 U4'
_chemical_formula_weight 2517.15
_chemical_name_systematic ?
_space_group_IT_number 127
_symmetry_cell_setting tetragonal
_symmetry_space_group_name_Hall '-P 4 2ab'
_symmetry_space_group_name_H-M 'P 4/m b m'
_atom_sites_solution_hydrogens none
_atom_sites_solution_primary direct
_atom_sites_solution_secondary difmap
_audit_creation_method SHELXL-97
_cell_angle_alpha 90.00
_cell_angle_beta 90.00
_cell_angle_gamma 90.00
_cell_formula_units_Z 4
_cell_length_a 22.1073(2)
_cell_length_b 22.1073(2)
_cell_length_c 12.6202(2)
_cell_measurement_reflns_used 12069
_cell_measurement_temperature 290(2)
_cell_measurement_theta_max 30.9579
_cell_measurement_theta_min 2.9093
_cell_volume 6167.90(13)
_computing_structure_refinement 'SHELXL-97 (Sheldrick, 1997)'
_computing_structure_solution 'SHELXS-97 (Sheldrick, 1990)'
_diffrn_ambient_temperature 290(2)
_diffrn_detector_area_resol_mean 16.0514
_diffrn_measured_fraction_theta_full 0.997
_diffrn_measured_fraction_theta_max 0.997
_diffrn_measurement_device_type 'Xcalibur, Eos'
_diffrn_measurement_method '\w scans'
_diffrn_radiation_monochromator graphite
_diffrn_radiation_source 'fine-focus sealed tube'
_diffrn_radiation_type MoK\a
_diffrn_radiation_wavelength 0.71073
_diffrn_reflns_av_R_equivalents 0.0564
_diffrn_reflns_av_sigmaI/netI 0.0347
_diffrn_reflns_limit_h_max 27
_diffrn_reflns_limit_h_min -27
_diffrn_reflns_limit_k_max 26
_diffrn_reflns_limit_k_min -25
_diffrn_reflns_limit_l_max 15
_diffrn_reflns_limit_l_min -15
_diffrn_reflns_number 26733
_diffrn_reflns_theta_full 26.37
_diffrn_reflns_theta_max 26.37
_diffrn_reflns_theta_min 2.91
_exptl_absorpt_coefficient_mu 19.750
_exptl_absorpt_correction_T_max 1.00
_exptl_absorpt_correction_T_min 0.31193
_exptl_absorpt_correction_type multi-scan
_exptl_absorpt_process_details CrysAlis
_exptl_crystal_colour yellow
_exptl_crystal_density_diffrn 2.711
_exptl_crystal_density_method 'not measured'
_exptl_crystal_description prism
_exptl_crystal_F_000 4292
_exptl_crystal_size_max 0.344
_exptl_crystal_size_mid 0.174
_exptl_crystal_size_min 0.096
_refine_diff_density_max 4.241
_refine_diff_density_min -9.542
_refine_diff_density_rms 0.423
_refine_ls_extinction_method none
_refine_ls_goodness_of_fit_ref 1.058
_refine_ls_hydrogen_treatment none
_refine_ls_matrix_type full
_refine_ls_number_parameters 146
_refine_ls_number_reflns 3423
_refine_ls_number_restraints 55
_refine_ls_restrained_S_all 1.056
_refine_ls_R_factor_all 0.0687
_refine_ls_R_factor_gt 0.0522
_refine_ls_shift/su_max 0.002
_refine_ls_shift/su_mean 0.000
_refine_ls_structure_factor_coef Fsqd
_refine_ls_weighting_details 'calc w=1/[\s^2^(Fo^2^)+(0.0906P)^2^+166.2893P] where P=(Fo^2^+2Fc^2^)/3'
_refine_ls_weighting_scheme calc
_refine_ls_wR_factor_gt 0.1500
_refine_ls_wR_factor_ref 0.1562
_reflns_number_gt 2702
_reflns_number_total 3423
_reflns_threshold_expression >2sigma(I)
_cod_data_source_file C0CC00343Csup1.cif
_cod_data_source_block 3
_cod_depositor_comments
;
 Marking attached hydrogen atoms.

 Antanas Vaitkus,
 2016-12-21

The following automatic conversions were performed:

'_symmetry_cell_setting' value 'Tetragonal' changed to 'tetragonal'
according to /home/saulius/struct/CIF-dictionaries/cif_core.dic
dictionary named 'cif_core.dic' version 2.4.2 from 2011-04-26.

Automatic conversion script
Id: cif_fix_values 1891 2012-01-12 08:04:46Z andrius 
;
_cod_original_formula_sum 'C16 H5 K3 N17 O14.50 Pt4 U4'
_cod_database_code 7111688

loop_
_symmetry_equiv_pos_as_xyz
'x, y, z'
'-x, -y, z'
'-y, x, z'
'y, -x, z'
'-x+1/2, y+1/2, -z'
'x+1/2, -y+1/2, -z'
'y+1/2, x+1/2, -z'
'-y+1/2, -x+1/2, -z'
'-x, -y, -z'
'x, y, -z'
'y, -x, -z'
'-y, x, -z'
'x-1/2, -y-1/2, z'
'-x-1/2, y-1/2, z'
'-y-1/2, -x-1/2, z'
'y-1/2, x-1/2, z'

loop_
_atom_site_label
_atom_site_type_symbol
_atom_site_fract_x
_atom_site_fract_y
_atom_site_fract_z
_atom_site_U_iso_or_equiv
_atom_site_adp_type
_atom_site_occupancy
_atom_site_symmetry_multiplicity
_atom_site_calc_flag
_atom_site_refinement_flags
_atom_site_attached_hydrogens
K1 K 0.0607(3) 0.5607(3) 0.0000 0.051(2) Uani 1 4 d SU 0
K2 K 0.3616(7) 0.3695(7) -0.5000 0.152 Uiso 1 2 d S 0
U1 U 0.23789(3) 0.50724(2) -0.17133(4) 0.01857(19) Uani 1 1 d U 0
Pt1 Pt 0.14640(4) 0.64640(4) -0.5000 0.0216(3) Uani 1 4 d SU 0
Pt2 Pt 0.12336(4) 0.37664(4) -0.5000 0.0217(3) Uani 1 4 d SU 0
Pt3 Pt 0.24316(2) 0.25684(2) -0.12763(6) 0.0149(2) Uani 1 2 d SU 0
C1 C 0.1902(7) 0.6004(6) -0.3904(11) 0.022(3) Uani 1 1 d U 0
C2 C 0.1676(8) 0.4216(7) -0.3896(12) 0.026(3) Uani 1 1 d U 0
C3 C 0.2423(7) 0.3463(7) -0.1306(12) 0.024(3) Uani 1 1 d U 0
C4 C 0.3325(6) 0.2575(7) -0.1294(11) 0.020(3) Uani 1 1 d U 0
N1 N 0.2118(7) 0.5718(6) -0.3255(11) 0.039(3) Uani 1 1 d U 0
N2 N 0.1938(7) 0.4471(7) -0.3235(11) 0.039(3) Uani 1 1 d U 0
N3 N 0.2409(7) 0.3985(6) -0.1344(11) 0.039(3) Uani 1 1 d U 0
N4 N 0.2579(7) 0.6157(6) -0.1344(11) 0.038(3) Uani 1 1 d U 0
N5 N 0.0000 0.5000 -0.266(2) 0.074(11) Uani 1 4 d SDU 0
O1 O 0.1634(5) 0.5159(5) -0.1214(9) 0.036(2) Uani 1 1 d U 0
O2 O 0.3103(5) 0.5001(5) -0.2198(9) 0.033(2) Uani 1 1 d U 0
O3 O 0.2746(8) 0.5044(7) 0.0000 0.029(3) Uani 1 2 d SU 1
O4 O 0.0000 0.5000 -0.1682(19) 0.055(5) Uani 1 4 d SDU 0
O5 O 0.0326(12) 0.5326(12) -0.327(3) 0.21(2) Uani 1 2 d SDU 0
O6 O 0.0728(10) 0.4272(10) 0.0000 0.063(6) Uani 1 4 d SU 2
O7 O 0.0000 0.0000 0.5000 0.056(12) Uani 1 8 d S 2

loop_
_atom_site_aniso_label
_atom_site_aniso_U_11
_atom_site_aniso_U_22
_atom_site_aniso_U_33
_atom_site_aniso_U_23
_atom_site_aniso_U_13
_atom_site_aniso_U_12
K1 0.050(3) 0.050(3) 0.053(5) 0.000 0.000 0.005(4)
U1 0.0267(3) 0.0112(3) 0.0178(3) -0.00015(19) -0.0016(2) -0.0008(2)
Pt1 0.0253(4) 0.0253(4) 0.0142(5) 0.000 0.000 0.0049(5)
Pt2 0.0251(4) 0.0251(4) 0.0148(5) 0.000 0.000 -0.0080(5)
Pt3 0.0108(3) 0.0108(3) 0.0233(4) -0.0001(2) 0.0001(2) -0.0002(3)
C1 0.036(9) 0.013(7) 0.017(6) -0.005(5) 0.000(6) -0.001(6)
C2 0.036(9) 0.022(8) 0.021(7) 0.004(6) 0.002(6) -0.012(7)
C3 0.024(8) 0.016(5) 0.033(8) -0.008(6) 0.001(7) 0.002(6)
C4 0.009(6) 0.027(8) 0.024(7) 0.004(6) -0.005(5) -0.001(5)
N1 0.055(10) 0.029(7) 0.033(6) 0.009(5) -0.012(6) 0.000(7)
N2 0.053(9) 0.032(7) 0.030(6) -0.002(5) -0.011(6) -0.013(7)
N3 0.058(10) 0.020(4) 0.039(7) 0.002(5) -0.010(7) 0.002(5)
N4 0.055(10) 0.022(5) 0.036(7) 0.002(5) -0.008(7) -0.008(6)
N5 0.086(17) 0.086(17) 0.048(10) 0.000 0.000 0.02(2)
O1 0.031(5) 0.037(6) 0.041(6) -0.004(5) 0.001(4) 0.000(4)
O2 0.034(5) 0.031(6) 0.035(5) 0.001(5) 0.001(4) 0.000(4)
O3 0.036(8) 0.029(8) 0.022(5) 0.000 0.000 -0.003(7)
O4 0.061(8) 0.061(8) 0.045(10) 0.000 0.000 -0.008(12)
O5 0.24(3) 0.24(3) 0.14(3) 0.10(2) 0.10(2) 0.02(4)
O6 0.054(8) 0.054(8) 0.083(18) 0.000 0.000 -0.016(10)
O7 0.072(19) 0.072(19) 0.022(17) 0.000 0.000 0.000

loop_
_atom_type_symbol
_atom_type_description
_atom_type_scat_dispersion_real
_atom_type_scat_dispersion_imag
_atom_type_scat_source
C C 0.0033 0.0016 'International Tables Vol C Tables 4.2.6.8 and 6.1.1.4'
H H 0.0000 0.0000 'International Tables Vol C Tables 4.2.6.8 and 6.1.1.4'
N N 0.0061 0.0033 'International Tables Vol C Tables 4.2.6.8 and 6.1.1.4'
O O 0.0106 0.0060 'International Tables Vol C Tables 4.2.6.8 and 6.1.1.4'
Pt Pt -1.7033 8.3905 'International Tables Vol C Tables 4.2.6.8 and 6.1.1.4'
U U -9.6767 9.6646 'International Tables Vol C Tables 4.2.6.8 and 6.1.1.4'
K K 0.2009 0.2494 'International Tables Vol C Tables 4.2.6.8 and 6.1.1.4'

loop_
_geom_angle_atom_site_label_1
_geom_angle_atom_site_label_2
_geom_angle_atom_site_label_3
_geom_angle
_geom_angle_site_symmetry_1
_geom_angle_site_symmetry_3
O4 K1 O4 96.4(7) . 9_565
O4 K1 O1 126.8(3) . 10
O4 K1 O1 79.3(3) 9_565 10
O4 K1 O1 126.8(3) . 7_455
O4 K1 O1 79.3(3) 9_565 7_455
O1 K1 O1 104.7(5) 10 7_455
O4 K1 O1 79.3(3) . .
O4 K1 O1 126.8(3) 9_565 .
O1 K1 O1 63.5(5) 10 .
O1 K1 O1 143.8(6) 7_455 .
O4 K1 O1 79.3(3) . 16_565
O4 K1 O1 126.8(3) 9_565 16_565
O1 K1 O1 143.8(6) 10 16_565
O1 K1 O1 63.5(5) 7_455 16_565
O1 K1 O1 104.7(5) . 16_565
O4 K1 O6 64.7(3) . 9_565
O4 K1 O6 64.7(3) 9_565 9_565
O1 K1 O6 143.8(3) 10 9_565
O1 K1 O6 65.9(4) 7_455 9_565
O1 K1 O6 143.8(3) . 9_565
O1 K1 O6 65.9(4) 16_565 9_565
O4 K1 O6 64.7(3) . .
O4 K1 O6 64.7(3) 9_565 .
O1 K1 O6 65.9(4) 10 .
O1 K1 O6 143.8(3) 7_455 .
O1 K1 O6 65.9(4) . .
O1 K1 O6 143.8(3) 16_565 .
O6 K1 O6 100.3(9) 9_565 .
O4 K1 K1 48.2(4) . 9_565
O4 K1 K1 48.2(4) 9_565 9_565
O1 K1 K1 108.1(3) 10 9_565
O1 K1 K1 108.1(3) 7_455 9_565
O1 K1 K1 108.1(3) . 9_565
O1 K1 K1 108.1(3) 16_565 9_565
O6 K1 K1 50.1(4) 9_565 9_565
O6 K1 K1 50.1(4) . 9_565
O2 U1 O1 179.1(5) . .
O2 U1 O3 90.2(5) . .
O1 U1 O3 89.8(5) . .
O2 U1 N3 87.3(5) . .
O1 U1 N3 93.7(5) . .
O3 U1 N3 77.6(5) . .
O2 U1 N1 89.4(5) . .
O1 U1 N1 90.0(5) . .
O3 U1 N1 146.2(5) . .
N3 U1 N1 136.1(5) . .
O2 U1 N4 89.4(5) . .
O1 U1 N4 89.7(5) . .
O3 U1 N4 77.8(5) . .
N3 U1 N4 155.1(5) . .
N1 U1 N4 68.5(5) . .
O2 U1 N2 92.3(5) . .
O1 U1 N2 88.2(5) . .
O3 U1 N2 146.2(5) . .
N3 U1 N2 68.9(5) . .
N1 U1 N2 67.5(5) . .
N4 U1 N2 135.9(5) . .
C1 Pt1 C1 89.1(8) 7_454 16_565
C1 Pt1 C1 178.0(9) 7_454 .
C1 Pt1 C1 90.8(8) 16_565 .
C1 Pt1 C1 90.8(8) 7_454 10_554
C1 Pt1 C1 178.0(9) 16_565 10_554
C1 Pt1 C1 89.1(8) . 10_554
C2 Pt2 C2 179.3(10) 8_554 .
C2 Pt2 C2 90.0(8) 8_554 15_665
C2 Pt2 C2 90.0(8) . 15_665
C2 Pt2 C2 90.0(8) 8_554 10_554
C2 Pt2 C2 90.0(8) . 10_554
C2 Pt2 C2 179.3(10) 15_665 10_554
C4 Pt3 C4 90.8(9) . 15_665
C4 Pt3 C3 90.1(6) . .
C4 Pt3 C3 178.0(6) 15_665 .
C4 Pt3 C3 178.0(6) . 15_665
C4 Pt3 C3 90.1(6) 15_665 15_665
C3 Pt3 C3 88.9(9) . 15_665
C4 Pt3 Pt3 90.6(4) . 10
C4 Pt3 Pt3 90.6(4) 15_665 10
C3 Pt3 Pt3 91.1(4) . 10
C3 Pt3 Pt3 91.1(4) 15_665 10
N1 C1 Pt1 175.3(15) . .
N2 C2 Pt2 178.8(15) . .
N3 C3 Pt3 178.3(15) . .
N4 C4 Pt3 177.5(13) 3_655 .
C1 N1 U1 168.5(15) . .
C2 N2 U1 172.8(15) . .
C3 N3 U1 171.4(13) . .
C4 N4 U1 166.7(13) 4_565 .
O4 N5 O5 127(2) . 2_565
O4 N5 O5 127(2) . .
O5 N5 O5 106(5) 2_565 .
U1 O1 K1 161.3(6) . .
U1 O3 U1 138.7(8) . 10
N5 O4 K1 138.2(4) . .
N5 O4 K1 138.2(4) . 9_565
K1 O4 K1 83.6(7) . 9_565
K1 O6 K1 79.7(9) . 9_565

loop_
_geom_bond_atom_site_label_1
_geom_bond_atom_site_label_2
_geom_bond_distance
_geom_bond_site_symmetry_2
K1 O4 2.848(19) .
K1 O4 2.848(19) 9_565
K1 O1 2.912(12) 10
K1 O1 2.912(12) 7_455
K1 O1 2.912(12) .
K1 O1 2.912(12) 16_565
K1 O6 2.96(3) 9_565
K1 O6 2.96(3) .
K1 K1 3.80(2) 9_565
U1 O2 1.720(12) .
U1 O1 1.774(12) .
U1 O3 2.310(6) .
U1 N3 2.449(14) .
U1 N1 2.482(13) .
U1 N4 2.483(14) .
U1 N2 2.531(14) .
Pt1 C1 1.971(15) 7_454
Pt1 C1 1.971(15) 16_565
Pt1 C1 1.971(15) .
Pt1 C1 1.971(15) 10_554
Pt2 C2 1.971(15) 8_554
Pt2 C2 1.971(15) .
Pt2 C2 1.971(15) 15_665
Pt2 C2 1.971(15) 10_554
Pt3 C4 1.975(14) .
Pt3 C4 1.975(14) 15_665
Pt3 C3 1.978(15) .
Pt3 C3 1.978(15) 15_665
Pt3 Pt3 3.2214(15) 10
C1 N1 1.139(19) .
C2 N2 1.16(2) .
C3 N3 1.16(2) .
C4 N4 1.15(2) 3_655
N4 C4 1.15(2) 4_565
N5 O4 1.238(18) .
N5 O5 1.279(18) 2_565
N5 O5 1.279(18) .
O3 U1 2.310(6) 10
O4 K1 2.848(19) 9_565
O6 K1 2.96(3) 9_565
